data_4070470
loop_
_publ_author_name
'Oguadinma, Paul O.'
'Schaper, Frank'

_publ_section_title
;
 \p Back-Bonding in Dibenzyl-\b-diketiminato Copper Olefin Complexes
;
_journal_issue 23
_journal_name_full Organometallics
_journal_page_first 6721
_journal_paper_doi 10.1021/om900840f
_journal_volume 28
_journal_year 2009
_chemical_compound_source 'Synthesized by the authors. See text'
_chemical_formula_moiety 'C28 H30 Cu N3'
_chemical_formula_sum 'C28 H30 Cu N3'
_chemical_formula_weight 472.09
_chemical_name_systematic
; 
 ? 
;
_space_group_IT_number 15
_symmetry_cell_setting monoclinic
_symmetry_space_group_name_Hall '-C 2yc'
_symmetry_space_group_name_H-M 'C 1 2/c 1'
_atom_sites_solution_hydrogens geom
_atom_sites_solution_primary direct
_atom_sites_solution_secondary difmap
_audit_creation_method SHELXL-97
_cell_angle_alpha 90.00
_cell_angle_beta 93.694(2)
_cell_angle_gamma 90.00
_cell_formula_units_Z 8
_cell_length_a 17.3118(6)
_cell_length_b 17.6767(6)
_cell_length_c 15.9761(5)
_cell_measurement_reflns_used 16373
_cell_measurement_temperature 150
_cell_measurement_theta_max 72.11
_cell_measurement_theta_min 3.58
_cell_volume 4878.8(3)
_computing_cell_refinement 'APEX II (Bruker, 2007)'
_computing_data_collection 'APEX II (Bruker, 2007)'
_computing_data_reduction 'SAINT (Bruker, 2004)'
_computing_molecular_graphics 'SHELXTL (Bruker, 1997)'
_computing_publication_material 'UdMX (local program)'
_computing_structure_refinement 'SHELXL97 (Sheldrick, 1997)'
_computing_structure_solution 'SHELXS97 (Sheldrick, 1997)'
_diffrn_ambient_temperature 150
_diffrn_detector_area_resol_mean 5.5
_diffrn_measured_fraction_theta_full 0.992
_diffrn_measured_fraction_theta_max 0.992
_diffrn_measurement_device_type 'Bruker Smart 6000'
_diffrn_measurement_method \w
_diffrn_radiation_monochromator 'Montel 200 optics'
_diffrn_radiation_source 'Rotating Anode'
_diffrn_radiation_type CuK\a
_diffrn_radiation_wavelength 1.54178
_diffrn_reflns_av_R_equivalents 0.038
_diffrn_reflns_av_sigmaI/netI 0.0236
_diffrn_reflns_limit_h_max 21
_diffrn_reflns_limit_h_min -21
_diffrn_reflns_limit_k_max 21
_diffrn_reflns_limit_k_min -21
_diffrn_reflns_limit_l_max 19
_diffrn_reflns_limit_l_min -19
_diffrn_reflns_number 36753
_diffrn_reflns_theta_full 72.88
_diffrn_reflns_theta_max 72.88
_diffrn_reflns_theta_min 3.58
_diffrn_standards_decay_% 0.00
_diffrn_standards_number 5
_exptl_absorpt_coefficient_mu 1.398
_exptl_absorpt_correction_T_max 0.8695
_exptl_absorpt_correction_T_min 0.7935
_exptl_absorpt_correction_type multi-scan
_exptl_absorpt_process_details 'Sadabs (Sheldrick,1996)'
_exptl_crystal_colour yellow
_exptl_crystal_density_diffrn 1.285
_exptl_crystal_density_method 'not measured'
_exptl_crystal_description block
_exptl_crystal_F_000 1984
_exptl_crystal_size_max 0.12
_exptl_crystal_size_mid 0.12
_exptl_crystal_size_min 0.10
_refine_diff_density_max 0.328
_refine_diff_density_min -0.294
_refine_diff_density_rms 0.070
_refine_ls_extinction_coef 0.00092(6)
_refine_ls_extinction_expression Fc^*^=kFc[1+0.001xFc^2^\l^3^/sin(2\q)]^-1/4^
_refine_ls_extinction_method SHELXL
_refine_ls_goodness_of_fit_ref 1.075
_refine_ls_hydrogen_treatment constr
_refine_ls_matrix_type full
_refine_ls_number_parameters 294
_refine_ls_number_reflns 4828
_refine_ls_number_restraints 0
_refine_ls_restrained_S_all 1.075
_refine_ls_R_factor_all 0.0400
_refine_ls_R_factor_gt 0.0362
_refine_ls_shift/su_max 0.001
_refine_ls_shift/su_mean 0.000
_refine_ls_structure_factor_coef Fsqd
_refine_ls_weighting_details 'calc w=1/[\s^2^(Fo^2^)+(0.0716P)^2^+0.4205P] where P=(Fo^2^+2Fc^2^)/3'
_refine_ls_weighting_scheme calc
_refine_ls_wR_factor_gt 0.1031
_refine_ls_wR_factor_ref 0.1056
_reflns_number_gt 4212
_reflns_number_total 4828
_reflns_threshold_expression I>2\s(I)
_cod_data_source_file om900840f_si_001.cif
_cod_data_source_block comp7
_cod_depositor_comments
;
The following automatic conversions were performed:

'_symmetry_cell_setting' value 'Monoclinic' changed to 'monoclinic'
according to /home/saulius/struct/CIF-dictionaries/cif_core.dic
dictionary named 'cif_core.dic' version 2.4.2 from
2011-04-26.

'_geom_bond_publ_flag' value 'Y' changed to 'y'
according to /home/saulius/struct/CIF-dictionaries/cif_core.dic
dictionary named 'cif_core.dic' version 2.4.2 from 2011-04-26 (35
times).

'_geom_angle_publ_flag' value 'Y' changed to 'y' according
to /home/saulius/struct/CIF-dictionaries/cif_core.dic dictionary
named 'cif_core.dic' version 2.4.2 from 2011-04-26 (48
times).

'_geom_torsion_publ_flag' value 'Y' changed to 'y' according
to /home/saulius/struct/CIF-dictionaries/cif_core.dic dictionary
named 'cif_core.dic' version 2.4.2 from 2011-04-26 (58 times).

Automatic conversion script
Id: cif_fix_values 1715 2011-07-08 13:25:40Z adriana 
;
_cod_original_sg_symbol_H-M C2/c
_cod_database_code 4070470

loop_
_symmetry_equiv_pos_as_xyz
'x, y, z'
'-x, y, -z+1/2'
'x+1/2, y+1/2, z'
'-x+1/2, y+1/2, -z+1/2'
'-x, -y, -z'
'x, -y, z-1/2'
'-x+1/2, -y+1/2, -z'
'x+1/2, -y+1/2, z-1/2'

loop_
_atom_site_label
_atom_site_type_symbol
_atom_site_fract_x
_atom_site_fract_y
_atom_site_fract_z
_atom_site_U_iso_or_equiv
_atom_site_adp_type
_atom_site_occupancy
_atom_site_symmetry_multiplicity
_atom_site_calc_flag
_atom_site_refinement_flags
Cu1 Cu 0.051935(13) 0.254281(11) 0.336965(14) 0.03264(11) Uani 1 1 d .
N1 N 0.15178(7) 0.27539(7) 0.29337(7) 0.0308(3) Uani 1 1 d .
N2 N 0.02290(7) 0.35729(7) 0.36290(8) 0.0324(3) Uani 1 1 d .
N3 N -0.01721(8) 0.10541(8) 0.37586(8) 0.0381(3) Uani 1 1 d .
C1 C 0.26248(10) 0.35803(11) 0.26479(10) 0.0448(4) Uani 1 1 d .
H1A H 0.2993 0.3215 0.2907 0.067 Uiso 1 1 calc R
H1B H 0.2794 0.4095 0.2796 0.067 Uiso 1 1 calc R
H1C H 0.2602 0.3520 0.2037 0.067 Uiso 1 1 calc R
C2 C 0.18275(9) 0.34418(9) 0.29638(8) 0.0315(3) Uani 1 1 d .
C3 C 0.14493(9) 0.40803(8) 0.32595(9) 0.0338(3) Uani 1 1 d .
H3A H 0.1746 0.4533 0.3276 0.041 Uiso 1 1 calc R
C4 C 0.06959(9) 0.41539(8) 0.35363(8) 0.0332(3) Uani 1 1 d .
C5 C 0.04443(12) 0.49565(10) 0.37212(12) 0.0497(4) Uani 1 1 d .
H5A H 0.0287 0.4986 0.4298 0.075 Uiso 1 1 calc R
H5B H 0.0007 0.5097 0.3332 0.075 Uiso 1 1 calc R
H5C H 0.0877 0.5304 0.3652 0.075 Uiso 1 1 calc R
C6 C 0.23936(8) 0.16332(8) 0.31897(9) 0.0301(3) Uani 1 1 d .
C7 C 0.26665(10) 0.09409(10) 0.29213(11) 0.0440(4) Uani 1 1 d .
H7A H 0.2566 0.0793 0.2353 0.053 Uiso 1 1 calc R
C8 C 0.30830(11) 0.04630(10) 0.34716(11) 0.0493(4) Uani 1 1 d .
H8A H 0.3264 -0.0009 0.3279 0.059 Uiso 1 1 calc R
C9 C 0.32347(9) 0.06722(9) 0.43006(11) 0.0395(4) Uani 1 1 d .
H9A H 0.3514 0.0342 0.4680 0.047 Uiso 1 1 calc R
C10 C 0.29786(9) 0.13610(9) 0.45708(9) 0.0367(3) Uani 1 1 d .
H10A H 0.3089 0.1512 0.5137 0.044 Uiso 1 1 calc R
C11 C 0.25578(9) 0.18393(9) 0.40172(9) 0.0349(3) Uani 1 1 d .
H11A H 0.2382 0.2313 0.4211 0.042 Uiso 1 1 calc R
C12 C 0.19310(9) 0.21291(9) 0.25630(9) 0.0356(3) Uani 1 1 d .
H12A H 0.2288 0.2340 0.2163 0.043 Uiso 1 1 calc R
H12B H 0.1550 0.1808 0.2239 0.043 Uiso 1 1 calc R
C13 C -0.06924(8) 0.33823(8) 0.47465(9) 0.0317(3) Uani 1 1 d .
C14 C -0.00999(9) 0.32834(8) 0.53594(9) 0.0340(3) Uani 1 1 d .
H14A H 0.0420 0.3380 0.5232 0.041 Uiso 1 1 calc R
C15 C -0.02566(11) 0.30445(10) 0.61594(10) 0.0447(4) Uani 1 1 d .
H15A H 0.0155 0.2983 0.6577 0.054 Uiso 1 1 calc R
C16 C -0.10069(12) 0.28958(12) 0.63500(12) 0.0556(5) Uani 1 1 d .
H16A H -0.1115 0.2734 0.6897 0.067 Uiso 1 1 calc R
C17 C -0.15975(12) 0.29848(13) 0.57405(14) 0.0642(6) Uani 1 1 d .
H17A H -0.2115 0.2878 0.5866 0.077 Uiso 1 1 calc R
C18 C -0.14431(10) 0.32270(12) 0.49509(12) 0.0507(4) Uani 1 1 d .
H18A H -0.1858 0.3289 0.4538 0.061 Uiso 1 1 calc R
C19 C -0.05561(9) 0.36888(10) 0.38835(10) 0.0407(4) Uani 1 1 d .
H19A H -0.0924 0.3442 0.3468 0.049 Uiso 1 1 calc R
H19B H -0.0670 0.4238 0.3874 0.049 Uiso 1 1 calc R
C20 C -0.03790(9) 0.03109(9) 0.39399(9) 0.0344(3) Uani 1 1 d .
C21 C 0.01244(11) -0.02669(10) 0.37394(10) 0.0427(4) Uani 1 1 d .
C22 C -0.00926(13) -0.10036(11) 0.39222(13) 0.0573(5) Uani 1 1 d .
H22A H 0.0236 -0.1411 0.3792 0.069 Uiso 1 1 calc R
C23 C -0.07687(14) -0.11521(11) 0.42848(13) 0.0619(6) Uani 1 1 d .
H23A H -0.0904 -0.1660 0.4402 0.074 Uiso 1 1 calc R
C24 C -0.12609(11) -0.05669(12) 0.44835(12) 0.0549(5) Uani 1 1 d .
H24A H -0.1730 -0.0679 0.4736 0.066 Uiso 1 1 calc R
C25 C -0.10743(9) 0.01835(10) 0.43163(10) 0.0400(4) Uani 1 1 d .
C26 C -0.15891(11) 0.08243(13) 0.45328(12) 0.0569(5) Uani 1 1 d .
H26A H -0.2050 0.0624 0.4782 0.085 Uiso 1 1 calc R
H26B H -0.1746 0.1109 0.4023 0.085 Uiso 1 1 calc R
H26C H -0.1309 0.1160 0.4935 0.085 Uiso 1 1 calc R
C27 C 0.08694(12) -0.00935(13) 0.33478(13) 0.0601(5) Uani 1 1 d .
H27A H 0.1143 -0.0566 0.3245 0.090 Uiso 1 1 calc R
H27B H 0.1194 0.0227 0.3728 0.090 Uiso 1 1 calc R
H27C H 0.0758 0.0172 0.2815 0.090 Uiso 1 1 calc R
C28 C 0.00773(9) 0.16382(9) 0.35872(10) 0.0364(3) Uani 1 1 d .

loop_
_atom_site_aniso_label
_atom_site_aniso_U_11
_atom_site_aniso_U_22
_atom_site_aniso_U_33
_atom_site_aniso_U_23
_atom_site_aniso_U_13
_atom_site_aniso_U_12
Cu1 0.03351(17) 0.02934(16) 0.03570(17) 0.00426(8) 0.00708(11) 0.00267(8)
N1 0.0316(6) 0.0321(6) 0.0293(6) 0.0012(5) 0.0052(5) 0.0079(5)
N2 0.0331(6) 0.0348(7) 0.0297(6) 0.0032(5) 0.0061(5) 0.0111(5)
N3 0.0393(7) 0.0377(7) 0.0372(7) 0.0073(5) 0.0017(5) -0.0015(6)
C1 0.0368(9) 0.0601(11) 0.0384(8) 0.0016(8) 0.0099(7) -0.0038(8)
C2 0.0318(7) 0.0389(8) 0.0239(6) 0.0036(6) 0.0027(5) 0.0019(6)
C3 0.0427(8) 0.0306(7) 0.0283(7) 0.0029(6) 0.0043(6) -0.0015(6)
C4 0.0444(8) 0.0302(7) 0.0246(6) 0.0018(5) 0.0005(6) 0.0090(7)
C5 0.0664(12) 0.0344(9) 0.0481(9) -0.0037(7) 0.0032(9) 0.0151(8)
C6 0.0231(6) 0.0342(8) 0.0333(7) -0.0038(6) 0.0041(5) 0.0032(6)
C7 0.0435(9) 0.0456(9) 0.0415(8) -0.0149(7) -0.0078(7) 0.0154(8)
C8 0.0496(10) 0.0410(9) 0.0554(10) -0.0149(8) -0.0104(8) 0.0195(8)
C9 0.0311(8) 0.0406(9) 0.0462(9) 0.0020(7) -0.0025(7) 0.0072(7)
C10 0.0349(8) 0.0430(9) 0.0322(7) -0.0026(6) 0.0018(6) 0.0049(7)
C11 0.0375(8) 0.0340(7) 0.0338(7) -0.0048(6) 0.0064(6) 0.0073(6)
C12 0.0380(8) 0.0392(8) 0.0299(7) -0.0039(6) 0.0045(6) 0.0111(7)
C13 0.0287(7) 0.0295(7) 0.0374(8) -0.0059(6) 0.0059(6) 0.0044(6)
C14 0.0316(7) 0.0320(7) 0.0387(8) -0.0008(6) 0.0045(6) 0.0006(6)
C15 0.0544(10) 0.0401(9) 0.0398(8) 0.0037(7) 0.0049(8) 0.0066(8)
C16 0.0656(13) 0.0534(11) 0.0511(10) 0.0096(9) 0.0287(10) 0.0062(10)
C17 0.0411(10) 0.0809(15) 0.0737(13) 0.0080(12) 0.0282(10) -0.0007(10)
C18 0.0298(8) 0.0673(12) 0.0557(10) -0.0022(9) 0.0070(7) 0.0023(8)
C19 0.0319(8) 0.0533(10) 0.0370(8) 0.0015(7) 0.0027(6) 0.0158(7)
C20 0.0355(8) 0.0345(8) 0.0326(7) 0.0044(6) -0.0014(6) -0.0042(6)
C21 0.0476(10) 0.0443(9) 0.0355(8) -0.0029(7) -0.0030(7) 0.0053(8)
C22 0.0729(14) 0.0390(10) 0.0575(11) -0.0074(8) -0.0149(10) 0.0047(9)
C23 0.0782(15) 0.0398(10) 0.0645(12) 0.0090(9) -0.0202(11) -0.0198(10)
C24 0.0480(10) 0.0638(12) 0.0516(10) 0.0164(9) -0.0077(8) -0.0235(10)
C25 0.0331(8) 0.0497(9) 0.0366(8) 0.0088(7) -0.0020(6) -0.0031(7)
C26 0.0404(9) 0.0785(14) 0.0527(10) 0.0154(10) 0.0091(8) 0.0152(10)
C27 0.0529(11) 0.0781(15) 0.0501(10) -0.0021(10) 0.0106(9) 0.0162(11)
C28 0.0336(8) 0.0373(8) 0.0387(8) 0.0052(6) 0.0054(6) 0.0024(7)

loop_
_atom_type_symbol
_atom_type_description
_atom_type_scat_dispersion_real
_atom_type_scat_dispersion_imag
_atom_type_scat_source
C C 0.0181 0.0091 'International Tables Vol C Tables 4.2.6.8 and 6.1.1.4'
H H 0.0000 0.0000 'International Tables Vol C Tables 4.2.6.8 and 6.1.1.4'
N N 0.0311 0.0180 'International Tables Vol C Tables 4.2.6.8 and 6.1.1.4'
Cu Cu -1.9646 0.5888 'International Tables Vol C Tables 4.2.6.8 and 6.1.1.4'

loop_
_geom_angle_atom_site_label_1
_geom_angle_atom_site_label_2
_geom_angle_atom_site_label_3
_geom_angle
_geom_angle_publ_flag
C28 CU1 N2 131.85(6) y
C28 CU1 N1 129.35(6) y
N2 CU1 N1 98.35(5) y
C2 N1 C12 119.96(13) y
C2 N1 CU1 121.98(10) y
C12 N1 CU1 118.06(11) y
C4 N2 C19 120.67(13) y
C4 N2 CU1 122.46(10) y
C19 N2 CU1 116.76(11) y
C28 N3 C20 172.49(16) y
C2 C1 H1A 109.5 ?
C2 C1 H1B 109.5 ?
H1A C1 H1B 109.5 ?
C2 C1 H1C 109.5 ?
H1A C1 H1C 109.5 ?
H1B C1 H1C 109.5 ?
N1 C2 C3 123.57(13) y
N1 C2 C1 120.56(14) y
C3 C2 C1 115.85(14) y
C2 C3 C4 129.90(14) y
C2 C3 H3A 115 ?
C4 C3 H3A 115 ?
N2 C4 C3 123.26(13) y
N2 C4 C5 121.28(15) y
C3 C4 C5 115.46(15) y
C4 C5 H5A 109.5 ?
C4 C5 H5B 109.5 ?
H5A C5 H5B 109.5 ?
C4 C5 H5C 109.5 ?
H5A C5 H5C 109.5 ?
H5B C5 H5C 109.5 ?
C11 C6 C7 118.30(14) y
C11 C6 C12 123.02(13) y
C7 C6 C12 118.68(13) y
C8 C7 C6 120.92(15) y
C8 C7 H7A 119.5 ?
C6 C7 H7A 119.5 ?
C9 C8 C7 120.17(15) y
C9 C8 H8A 119.9 ?
C7 C8 H8A 119.9 ?
C10 C9 C8 119.47(15) y
C10 C9 H9A 120.3 ?
C8 C9 H9A 120.3 ?
C9 C10 C11 120.25(14) y
C9 C10 H10A 119.9 ?
C11 C10 H10A 119.9 ?
C6 C11 C10 120.88(14) y
C6 C11 H11A 119.6 ?
C10 C11 H11A 119.6 ?
N1 C12 C6 114.83(12) y
N1 C12 H12A 108.6 ?
C6 C12 H12A 108.6 ?
N1 C12 H12B 108.6 ?
C6 C12 H12B 108.6 ?
H12A C12 H12B 107.5 ?
C14 C13 C18 118.14(15) y
C14 C13 C19 122.55(14) y
C18 C13 C19 119.23(14) y
C13 C14 C15 120.66(15) y
C13 C14 H14A 119.7 ?
C15 C14 H14A 119.7 ?
C16 C15 C14 120.25(17) y
C16 C15 H15A 119.9 ?
C14 C15 H15A 119.9 ?
C17 C16 C15 119.35(17) y
C17 C16 H16A 120.3 ?
C15 C16 H16A 120.3 ?
C16 C17 C18 120.39(17) y
C16 C17 H17A 119.8 ?
C18 C17 H17A 119.8 ?
C17 C18 C13 121.20(18) y
C17 C18 H18A 119.4 ?
C13 C18 H18A 119.4 ?
N2 C19 C13 113.99(12) y
N2 C19 H19A 108.8 ?
C13 C19 H19A 108.8 ?
N2 C19 H19B 108.8 ?
C13 C19 H19B 108.8 ?
H19A C19 H19B 107.7 ?
C21 C20 N3 117.97(15) y
C21 C20 C25 123.33(15) y
N3 C20 C25 118.69(15) y
C22 C21 C20 117.15(18) y
C22 C21 C27 121.97(18) y
C20 C21 C27 120.88(17) y
C23 C22 C21 121.31(19) y
C23 C22 H22A 119.3 ?
C21 C22 H22A 119.3 ?
C22 C23 C24 120.61(18) y
C22 C23 H23A 119.7 ?
C24 C23 H23A 119.7 ?
C23 C24 C25 120.72(18) y
C23 C24 H24A 119.6 ?
C25 C24 H24A 119.6 ?
C24 C25 C20 116.87(17) y
C24 C25 C26 121.80(17) y
C20 C25 C26 121.33(16) y
C25 C26 H26A 109.5 ?
C25 C26 H26B 109.5 ?
H26A C26 H26B 109.5 ?
C25 C26 H26C 109.5 ?
H26A C26 H26C 109.5 ?
H26B C26 H26C 109.5 ?
C21 C27 H27A 109.5 ?
C21 C27 H27B 109.5 ?
H27A C27 H27B 109.5 ?
C21 C27 H27C 109.5 ?
H27A C27 H27C 109.5 ?
H27B C27 H27C 109.5 ?
N3 C28 CU1 176.27(15) y

loop_
_geom_bond_atom_site_label_1
_geom_bond_atom_site_label_2
_geom_bond_distance
_geom_bond_publ_flag
Cu1 C28 1.8160(16) y
Cu1 N2 1.9409(13) y
Cu1 N1 1.9410(13) y
N1 C2 1.329(2) y
N1 C12 1.4617(19) y
N2 C4 1.321(2) y
N2 C19 1.4580(19) y
N3 C28 1.159(2) y
N3 C20 1.3969(19) y
C1 C2 1.520(2) y
C1 H1a 0.98 ?
C1 H1b 0.98 ?
C1 H1c 0.98 ?
C2 C3 1.402(2) y
C3 C4 1.410(2) y
C3 H3a 0.95 ?
C4 C5 1.519(2) y
C5 H5a 0.98 ?
C5 H5b 0.98 ?
C5 H5c 0.98 ?
C6 C11 1.383(2) y
C6 C7 1.389(2) y
C6 C12 1.520(2) y
C7 C8 1.387(2) y
C7 H7a 0.95 ?
C8 C9 1.384(2) y
C8 H8a 0.95 ?
C9 C10 1.375(2) y
C9 H9a 0.95 ?
C10 C11 1.395(2) y
C10 H10a 0.95 ?
C11 H11a 0.95 ?
C12 H12a 0.99 ?
C12 H12b 0.99 ?
C13 C14 1.383(2) y
C13 C18 1.387(2) y
C13 C19 1.514(2) y
C14 C15 1.389(2) y
C14 H14a 0.95 ?
C15 C16 1.378(3) y
C15 H15a 0.95 ?
C16 C17 1.375(3) y
C16 H16a 0.95 ?
C17 C18 1.375(3) y
C17 H17a 0.95 ?
C18 H18a 0.95 ?
C19 H19a 0.99 ?
C19 H19b 0.99 ?
C20 C21 1.393(2) y
C20 C25 1.398(2) y
C21 C22 1.392(3) y
C21 C27 1.501(3) y
C22 C23 1.364(3) y
C22 H22a 0.95 ?
C23 C24 1.390(3) y
C23 H23a 0.95 ?
C24 C25 1.395(2) y
C24 H24a 0.95 ?
C25 C26 1.496(3) y
C26 H26a 0.98 ?
C26 H26b 0.98 ?
C26 H26c 0.98 ?
C27 H27a 0.98 ?
C27 H27b 0.98 ?
C27 H27c 0.98 ?

loop_
_geom_torsion_atom_site_label_1
_geom_torsion_atom_site_label_2
_geom_torsion_atom_site_label_3
_geom_torsion_atom_site_label_4
_geom_torsion
_geom_torsion_publ_flag
C28 CU1 N1 C2 -166.29(11) y
N2 CU1 N1 C2 6.53(12) y
C28 CU1 N1 C12 13.77(14) y
N2 CU1 N1 C12 -173.41(10) y
C28 CU1 N2 C4 168.69(11) y
N1 CU1 N2 C4 -3.85(12) y
C28 CU1 N2 C19 -15.18(15) y
N1 CU1 N2 C19 172.28(10) y
C12 N1 C2 C3 175.83(13) y
CU1 N1 C2 C3 -4.11(19) y
C12 N1 C2 C1 -2.5(2) y
CU1 N1 C2 C1 177.56(10) y
N1 C2 C3 C4 -3.3(2) y
C1 C2 C3 C4 175.14(14) y
C19 N2 C4 C3 -177.38(13) y
CU1 N2 C4 C3 -1.4(2) y
C19 N2 C4 C5 2.3(2) y
CU1 N2 C4 C5 178.27(11) y
C2 C3 C4 N2 6.4(2) y
C2 C3 C4 C5 -173.26(15) y
C11 C6 C7 C8 1.0(3) y
C12 C6 C7 C8 -179.15(17) y
C6 C7 C8 C9 -0.2(3) y
C7 C8 C9 C10 -0.9(3) y
C8 C9 C10 C11 1.1(3) y
C7 C6 C11 C10 -0.7(2) y
C12 C6 C11 C10 179.38(15) y
C9 C10 C11 C6 -0.3(2) y
C2 N1 C12 C6 97.32(16) y
CU1 N1 C12 C6 -82.75(15) y
C11 C6 C12 N1 -13.7(2) y
C7 C6 C12 N1 166.41(15) y
C18 C13 C14 C15 -0.8(2) y
C19 C13 C14 C15 176.02(15) y
C13 C14 C15 C16 0.6(3) y
C14 C15 C16 C17 0.1(3) y
C15 C16 C17 C18 -0.7(3) y
C16 C17 C18 C13 0.4(3) y
C14 C13 C18 C17 0.3(3) y
C19 C13 C18 C17 -176.65(19) y
C4 N2 C19 C13 -112.86(16) y
CU1 N2 C19 C13 70.93(16) y
C14 C13 C19 N2 24.4(2) y
C18 C13 C19 N2 -158.80(16) y
N3 C20 C21 C22 -179.81(15) y
C25 C20 C21 C22 0.6(2) y
N3 C20 C21 C27 0.6(2) y
C25 C20 C21 C27 -179.02(15) y
C20 C21 C22 C23 -0.2(3) y
C27 C21 C22 C23 179.44(18) y
C21 C22 C23 C24 -0.1(3) y
C22 C23 C24 C25 0.0(3) y
C23 C24 C25 C20 0.4(2) y
C23 C24 C25 C26 -179.28(17) y
C21 C20 C25 C24 -0.7(2) y
N3 C20 C25 C24 179.73(14) y
C21 C20 C25 C26 178.95(15) y
N3 C20 C25 C26 -0.6(2) y
